data_7002251
loop_
_publ_author_name
'L\'opez-Torres, Elena'
'Mendiola, M. Antonia'

_publ_section_title
;
 Structural diversity of benzil bis(benzoylhydrazone): Mononuclear,
 binuclear and trinuclear complexes
;
_journal_issue 37
_journal_name_full 'Dalton Transactions'
_journal_page_first 7639
_journal_page_last 7647
_journal_paper_doi 10.1039/b908662e
_journal_year 2009
_chemical_formula_moiety 'C84 H60 Cu3 N12 O6'
_chemical_formula_sum 'C84 H60 Cu3 N12 O6'
_chemical_formula_weight 1524.06
_chemical_name_systematic
;
?
;
_space_group_IT_number 14
_symmetry_cell_setting monoclinic
_symmetry_space_group_name_Hall '-P 2yn'
_symmetry_space_group_name_H-M 'P 1 21/n 1'
_atom_sites_solution_hydrogens geom
_atom_sites_solution_primary direct
_atom_sites_solution_secondary difmap
_audit_creation_method SHELXL-97
_cell_angle_alpha 90.00
_cell_angle_beta 92.6550(10)
_cell_angle_gamma 90.00
_cell_formula_units_Z 4
_cell_length_a 15.7016(5)
_cell_length_b 18.2981(6)
_cell_length_c 25.5157(8)
_cell_measurement_reflns_used 8832
_cell_measurement_temperature 296(2)
_cell_measurement_theta_max 24.02
_cell_measurement_theta_min 2.37
_cell_volume 7323.0(4)
_computing_cell_refinement 'Bruker SMART'
_computing_data_collection 'Bruker SMART'
_computing_data_reduction 'Bruker SAINT'
_computing_molecular_graphics 'Bruker SHELXTL'
_computing_publication_material 'Bruker SHELXTL'
_computing_structure_refinement 'SHELXL-97 (Sheldrick, 1997)'
_computing_structure_solution 'SHELXS-97 (Sheldrick, 1990)'
_diffrn_ambient_temperature 296(2)
_diffrn_measured_fraction_theta_full 0.999
_diffrn_measured_fraction_theta_max 0.999
_diffrn_measurement_device_type 'CCD area detector'
_diffrn_measurement_method 'phi and omega scans'
_diffrn_radiation_monochromator graphite
_diffrn_radiation_source 'fine-focus sealed tube'
_diffrn_radiation_type MoK\a
_diffrn_radiation_wavelength 0.71073
_diffrn_reflns_av_R_equivalents 0.1258
_diffrn_reflns_av_sigmaI/netI 0.0826
_diffrn_reflns_limit_h_max 19
_diffrn_reflns_limit_h_min -19
_diffrn_reflns_limit_k_max 22
_diffrn_reflns_limit_k_min -22
_diffrn_reflns_limit_l_max 31
_diffrn_reflns_limit_l_min -31
_diffrn_reflns_number 118416
_diffrn_reflns_theta_full 26.04
_diffrn_reflns_theta_max 26.04
_diffrn_reflns_theta_min 1.37
_exptl_absorpt_coefficient_mu 0.927
_exptl_absorpt_correction_T_max 0.9130
_exptl_absorpt_correction_T_min 0.8013
_exptl_absorpt_correction_type multi-scan
_exptl_crystal_colour yellow
_exptl_crystal_density_diffrn 1.382
_exptl_crystal_density_method 'not measured'
_exptl_crystal_description prismatic
_exptl_crystal_F_000 3132
_exptl_crystal_size_max 0.25
_exptl_crystal_size_mid 0.25
_exptl_crystal_size_min 0.10
_refine_diff_density_max 2.138
_refine_diff_density_min -0.881
_refine_diff_density_rms 0.229
_refine_ls_extinction_method none
_refine_ls_goodness_of_fit_ref 1.075
_refine_ls_hydrogen_treatment constr
_refine_ls_matrix_type full
_refine_ls_number_parameters 946
_refine_ls_number_reflns 14433
_refine_ls_number_restraints 0
_refine_ls_restrained_S_all 1.075
_refine_ls_R_factor_all 0.1092
_refine_ls_R_factor_gt 0.0529
_refine_ls_shift/su_max 0.001
_refine_ls_shift/su_mean 0.000
_refine_ls_structure_factor_coef Fsqd
_refine_ls_weighting_details 'calc w=1/[\s^2^(Fo^2^)+(0.0952P)^2^+4.9527P] where P=(Fo^2^+2Fc^2^)/3'
_refine_ls_weighting_scheme calc
_refine_ls_wR_factor_gt 0.1429
_refine_ls_wR_factor_ref 0.1814
_reflns_number_gt 9164
_reflns_number_total 14433
_reflns_threshold_expression >2sigma(I)
_cod_data_source_file b908662e.txt
_cod_data_source_block el23
_cod_depositor_comments
;
The following automatic conversions were performed:
'_symmetry_cell_setting' value 'Monoclinic' changed to 'monoclinic'
according to '/home/saulius/struct/CIF-dictionaries/cif_core.dic'
dictionary named 'cif_core.dic' version 2.4.1 from 2010-06-29.

Automatic conversion script
Id: cif_fix_enum 1527 2010-12-29 10:47:43Z saulius 
;
_cod_original_sg_symbol_H-M P2(1)/n
_cod_database_code 7002251

loop_
_symmetry_equiv_pos_as_xyz
'x, y, z'
'-x+1/2, y+1/2, -z+1/2'
'-x, -y, -z'
'x-1/2, -y-1/2, z-1/2'

loop_
_atom_site_label
_atom_site_type_symbol
_atom_site_fract_x
_atom_site_fract_y
_atom_site_fract_z
_atom_site_U_iso_or_equiv
_atom_site_adp_type
_atom_site_occupancy
_atom_site_symmetry_multiplicity
_atom_site_calc_flag
_atom_site_refinement_flags
_atom_site_disorder_assembly
_atom_site_disorder_group
Cu1 Cu 0.18019(3) 0.17780(3) 0.17273(2) 0.01408(15) Uani 1 1 d . . .
Cu2 Cu -0.08287(4) 0.22086(3) 0.06914(2) 0.01435(15) Uani 1 1 d . . .
Cu3 Cu -0.09594(4) 0.17513(3) 0.25363(2) 0.01451(15) Uani 1 1 d . . .
N1 N 0.3277(2) 0.2562(2) 0.14825(16) 0.0193(9) Uani 1 1 d . . .
N2 N 0.2390(2) 0.2593(2) 0.14254(15) 0.0170(9) Uani 1 1 d . . .
N3 N 0.0613(2) 0.2530(2) 0.10134(14) 0.0136(8) Uani 1 1 d . . .
N4 N 0.1004(2) 0.1850(2) 0.10895(15) 0.0154(9) Uani 1 1 d . . .
N5 N -0.1872(2) 0.3317(2) 0.02489(15) 0.0168(9) Uani 1 1 d . . .
N6 N -0.1589(2) 0.3046(2) 0.07296(15) 0.0150(9) Uani 1 1 d . . .
N7 N -0.1291(2) 0.2401(2) 0.17770(15) 0.0159(9) Uani 1 1 d . . .
N8 N -0.1282(2) 0.1892(2) 0.13634(15) 0.0154(9) Uani 1 1 d . . .
N9 N -0.1151(2) 0.2420(2) 0.35206(16) 0.0198(9) Uani 1 1 d . . .
N10 N -0.0583(2) 0.2373(2) 0.31189(15) 0.0171(9) Uani 1 1 d . . .
N11 N 0.0823(2) 0.2127(2) 0.24170(15) 0.0144(9) Uani 1 1 d . . .
N12 N 0.0283(2) 0.1522(2) 0.24508(15) 0.0139(8) Uani 1 1 d . . .
O1 O 0.2968(2) 0.15825(18) 0.20206(13) 0.0183(7) Uani 1 1 d . . .
O2 O -0.01043(19) 0.13841(17) 0.05673(12) 0.0160(7) Uani 1 1 d . . .
O3 O -0.0925(2) 0.24544(17) -0.00535(12) 0.0168(7) Uani 1 1 d . . .
O4 O -0.1405(2) 0.10354(17) 0.20252(12) 0.0159(7) Uani 1 1 d . . .
O5 O -0.2026(2) 0.17922(18) 0.29181(13) 0.0182(7) Uani 1 1 d . . .
O6 O 0.13505(19) 0.09137(17) 0.20382(13) 0.0159(7) Uani 1 1 d . . .
C1 C 0.3495(3) 0.2013(3) 0.17998(19) 0.0184(11) Uani 1 1 d . . .
C2 C 0.2040(3) 0.3127(3) 0.11497(17) 0.0140(10) Uani 1 1 d . . .
C3 C 0.1087(3) 0.3113(3) 0.10599(18) 0.0147(10) Uani 1 1 d . . .
C4 C 0.0599(3) 0.1316(3) 0.08247(17) 0.0133(10) Uani 1 1 d . . .
C5 C -0.1474(3) 0.2975(3) -0.01292(19) 0.0157(10) Uani 1 1 d . . .
C6 C -0.1854(3) 0.3356(3) 0.11502(19) 0.0159(10) Uani 1 1 d . . .
C7 C -0.1546(3) 0.3065(3) 0.16659(19) 0.0163(10) Uani 1 1 d . . .
C8 C -0.1409(3) 0.1210(3) 0.15442(19) 0.0174(11) Uani 1 1 d . . .
C9 C -0.1884(3) 0.2124(3) 0.3355(2) 0.0178(11) Uani 1 1 d . . .
C10 C 0.0172(3) 0.2669(3) 0.31944(19) 0.0170(10) Uani 1 1 d . . .
C11 C 0.0762(3) 0.2648(3) 0.27578(18) 0.0154(10) Uani 1 1 d . . .
C12 C 0.0640(3) 0.0919(3) 0.22619(18) 0.0153(10) Uani 1 1 d . . .
C13 C 0.4426(3) 0.1896(3) 0.1899(2) 0.0208(11) Uani 1 1 d . . .
C14 C 0.5018(3) 0.2246(3) 0.1595(2) 0.0308(13) Uani 1 1 d . . .
H14 H 0.4835 0.2566 0.1330 0.037 Uiso 1 1 calc R . .
C15 C 0.5883(4) 0.2117(3) 0.1689(3) 0.0368(15) Uani 1 1 d . . .
H15 H 0.6280 0.2349 0.1486 0.044 Uiso 1 1 calc R . .
C16 C 0.6156(3) 0.1639(3) 0.2087(2) 0.0329(14) Uani 1 1 d . . .
H16 H 0.6735 0.1550 0.2147 0.039 Uiso 1 1 calc R . .
C17 C 0.5581(3) 0.1300(3) 0.2389(2) 0.0295(13) Uani 1 1 d . . .
H17 H 0.5769 0.0988 0.2658 0.035 Uiso 1 1 calc R . .
C18 C 0.4720(3) 0.1420(3) 0.2295(2) 0.0216(11) Uani 1 1 d . . .
H18 H 0.4330 0.1180 0.2498 0.026 Uiso 1 1 calc R . .
C21 C 0.2535(3) 0.3702(3) 0.09000(19) 0.0162(10) Uani 1 1 d . . .
C22 C 0.3255(3) 0.4026(3) 0.1152(2) 0.0191(11) Uani 1 1 d . . .
H22 H 0.3418 0.3889 0.1493 0.023 Uiso 1 1 calc R . .
C23 C 0.3725(3) 0.4547(3) 0.0897(2) 0.0247(12) Uani 1 1 d . . .
H23 H 0.4197 0.4762 0.1070 0.030 Uiso 1 1 calc R . .
C24 C 0.3498(3) 0.4750(3) 0.0388(2) 0.0277(13) Uani 1 1 d . . .
H24 H 0.3828 0.5087 0.0216 0.033 Uiso 1 1 calc R . .
C25 C 0.2782(3) 0.4454(3) 0.0134(2) 0.0252(12) Uani 1 1 d . . .
H25 H 0.2623 0.4599 -0.0206 0.030 Uiso 1 1 calc R . .
C26 C 0.2299(3) 0.3935(3) 0.03915(19) 0.0206(11) Uani 1 1 d . . .
H26 H 0.1813 0.3741 0.0222 0.025 Uiso 1 1 calc R . .
C31 C 0.0652(3) 0.3830(3) 0.10056(18) 0.0147(10) Uani 1 1 d . . .
C32 C 0.0856(3) 0.4385(3) 0.1365(2) 0.0217(11) Uani 1 1 d . . .
H32 H 0.1269 0.4309 0.1632 0.026 Uiso 1 1 calc R . .
C33 C 0.0434(3) 0.5058(3) 0.1321(2) 0.0279(13) Uani 1 1 d . . .
H33 H 0.0568 0.5428 0.1560 0.033 Uiso 1 1 calc R . .
C34 C -0.0175(3) 0.5174(3) 0.0926(2) 0.0320(14) Uani 1 1 d . . .
H34 H -0.0460 0.5619 0.0901 0.038 Uiso 1 1 calc R . .
C35 C -0.0365(3) 0.4624(3) 0.0562(2) 0.0271(13) Uani 1 1 d . . .
H35 H -0.0778 0.4703 0.0295 0.033 Uiso 1 1 calc R . .
C36 C 0.0055(3) 0.3961(3) 0.0597(2) 0.0195(11) Uani 1 1 d . . .
H36 H -0.0062 0.3601 0.0346 0.023 Uiso 1 1 calc R . .
C41 C 0.1016(3) 0.0581(3) 0.08175(18) 0.0171(10) Uani 1 1 d . . .
C42 C 0.0519(3) -0.0018(3) 0.06413(18) 0.0170(10) Uani 1 1 d . . .
H42 H -0.0045 0.0055 0.0526 0.020 Uiso 1 1 calc R . .
C43 C 0.0859(3) -0.0711(3) 0.0638(2) 0.0225(11) Uani 1 1 d . . .
H43 H 0.0524 -0.1101 0.0519 0.027 Uiso 1 1 calc R . .
C44 C 0.1697(3) -0.0830(3) 0.0810(2) 0.0246(12) Uani 1 1 d . . .
H44 H 0.1919 -0.1301 0.0813 0.030 Uiso 1 1 calc R . .
C45 C 0.2206(3) -0.0248(3) 0.0978(2) 0.0237(12) Uani 1 1 d . . .
H45 H 0.2768 -0.0329 0.1094 0.028 Uiso 1 1 calc R . .
C46 C 0.1871(3) 0.0461(3) 0.09719(19) 0.0193(11) Uani 1 1 d . . .
H46 H 0.2218 0.0853 0.1071 0.023 Uiso 1 1 calc R . .
C51 C -0.1700(3) 0.3195(3) -0.06790(18) 0.0159(10) Uani 1 1 d . . .
C52 C -0.1381(3) 0.2804(3) -0.10942(19) 0.0179(11) Uani 1 1 d . . .
H52 H -0.1020 0.2409 -0.1026 0.021 Uiso 1 1 calc R . .
C53 C -0.1596(3) 0.2997(3) -0.1606(2) 0.0211(11) Uani 1 1 d . . .
H53 H -0.1380 0.2732 -0.1881 0.025 Uiso 1 1 calc R . .
C54 C -0.2136(3) 0.3590(3) -0.1712(2) 0.0240(12) Uani 1 1 d . . .
H54 H -0.2288 0.3718 -0.2057 0.029 Uiso 1 1 calc R . .
C55 C -0.2441(4) 0.3982(3) -0.1303(2) 0.0266(12) Uani 1 1 d . . .
H55 H -0.2793 0.4383 -0.1372 0.032 Uiso 1 1 calc R . .
C56 C -0.2231(3) 0.3790(3) -0.07904(19) 0.0223(11) Uani 1 1 d . . .
H56 H -0.2446 0.4059 -0.0517 0.027 Uiso 1 1 calc R . .
C61 C -0.2499(3) 0.3949(3) 0.11217(19) 0.0201(11) Uani 1 1 d . . .
C62 C -0.3299(3) 0.3799(3) 0.08730(19) 0.0246(12) Uani 1 1 d . . .
H62 H -0.3412 0.3336 0.0737 0.030 Uiso 1 1 calc R . .
C63 C -0.3921(4) 0.4337(4) 0.0829(2) 0.0370(16) Uani 1 1 d . . .
H63 H -0.4449 0.4235 0.0665 0.044 Uiso 1 1 calc R . .
C64 C -0.3751(4) 0.5022(4) 0.1028(2) 0.0411(17) Uani 1 1 d . . .
H64 H -0.4167 0.5383 0.0996 0.049 Uiso 1 1 calc R . .
C65 C -0.2969(4) 0.5183(3) 0.1276(2) 0.0361(15) Uani 1 1 d . . .
H65 H -0.2863 0.5648 0.1410 0.043 Uiso 1 1 calc R . .
C66 C -0.2347(4) 0.4647(3) 0.1323(2) 0.0281(13) Uani 1 1 d . . .
H66 H -0.1823 0.4754 0.1490 0.034 Uiso 1 1 calc R . .
C69 C 0.1436(4) 0.3007(4) 0.4456(2) 0.0410(17) Uani 1 1 d . . .
H69 H 0.1924 0.2825 0.4631 0.049 Uiso 1 1 calc R . .
C71 C -0.1626(3) 0.3529(3) 0.21438(19) 0.0173(10) Uani 1 1 d . . .
C72 C -0.2318(3) 0.3422(3) 0.2455(2) 0.0220(11) Uani 1 1 d . . .
H72 H -0.2718 0.3064 0.2365 0.026 Uiso 1 1 calc R . .
C73 C -0.2416(3) 0.3845(3) 0.2900(2) 0.0254(12) Uani 1 1 d . . .
H73 H -0.2881 0.3770 0.3107 0.030 Uiso 1 1 calc R . .
C74 C -0.1815(3) 0.4382(3) 0.3037(2) 0.0235(12) Uani 1 1 d . . .
H74 H -0.1882 0.4678 0.3328 0.028 Uiso 1 1 calc R . .
C75 C -0.1121(3) 0.4468(3) 0.2734(2) 0.0272(13) Uani 1 1 d . . .
H75 H -0.0709 0.4814 0.2831 0.033 Uiso 1 1 calc R . .
C76 C -0.1018(3) 0.4055(3) 0.2289(2) 0.0235(12) Uani 1 1 d . . .
H76 H -0.0547 0.4126 0.2087 0.028 Uiso 1 1 calc R . .
C81 C -0.1636(3) 0.0640(3) 0.11511(18) 0.0144(10) Uani 1 1 d . . .
C82 C -0.2115(3) 0.0792(3) 0.0692(2) 0.0258(12) Uani 1 1 d . . .
H82 H -0.2266 0.1272 0.0611 0.031 Uiso 1 1 calc R . .
C83 C -0.2367(4) 0.0232(3) 0.0359(2) 0.0304(13) Uani 1 1 d . . .
H83 H -0.2706 0.0334 0.0059 0.036 Uiso 1 1 calc R . .
C84 C -0.2121(4) -0.0478(3) 0.0466(2) 0.0267(13) Uani 1 1 d . . .
H84 H -0.2278 -0.0850 0.0233 0.032 Uiso 1 1 calc R . .
C85 C -0.1638(3) -0.0637(3) 0.0921(2) 0.0222(11) Uani 1 1 d . . .
H85 H -0.1469 -0.1115 0.0994 0.027 Uiso 1 1 calc R . .
C86 C -0.1412(3) -0.0082(3) 0.1267(2) 0.0184(11) Uani 1 1 d . . .
H86 H -0.1108 -0.0190 0.1578 0.022 Uiso 1 1 calc R . .
C91 C -0.2595(3) 0.2215(3) 0.3716(2) 0.0205(11) Uani 1 1 d . . .
C92 C -0.2456(3) 0.2446(3) 0.4231(2) 0.0263(12) Uani 1 1 d . . .
H92 H -0.1904 0.2543 0.4361 0.032 Uiso 1 1 calc R . .
C93 C -0.3140(4) 0.2534(3) 0.4555(2) 0.0301(13) Uani 1 1 d . . .
H93 H -0.3044 0.2688 0.4900 0.036 Uiso 1 1 calc R . .
C94 C -0.3961(4) 0.2390(3) 0.4362(3) 0.0361(15) Uani 1 1 d . . .
H94 H -0.4418 0.2449 0.4577 0.043 Uiso 1 1 calc R . .
C95 C -0.4102(4) 0.2159(3) 0.3849(3) 0.0368(15) Uani 1 1 d . . .
H95 H -0.4655 0.2061 0.3721 0.044 Uiso 1 1 calc R . .
C96 C -0.3426(3) 0.2071(3) 0.3523(2) 0.0314(13) Uani 1 1 d . . .
H96 H -0.3525 0.1917 0.3178 0.038 Uiso 1 1 calc R . .
C101 C 0.0456(3) 0.3006(3) 0.3709(2) 0.0210(11) Uani 1 1 d . . .
C102 C 0.1196(3) 0.2744(3) 0.3963(2) 0.0278(13) Uani 1 1 d . . .
H102 H 0.1527 0.2395 0.3803 0.033 Uiso 1 1 calc R . .
C103 C 0.0960(4) 0.3536(4) 0.4692(3) 0.051(2) Uani 1 1 d . . .
H103 H 0.1130 0.3713 0.5022 0.062 Uiso 1 1 calc R . .
C104 C 0.0241(4) 0.3799(4) 0.4442(3) 0.0487(19) Uani 1 1 d . . .
H104 H -0.0077 0.4158 0.4601 0.058 Uiso 1 1 calc R . .
C105 C -0.0023(4) 0.3535(3) 0.3948(2) 0.0316(14) Uani 1 1 d . . .
H105 H -0.0518 0.3714 0.3779 0.038 Uiso 1 1 calc R . .
C111 C 0.1346(3) 0.3281(3) 0.27130(19) 0.0168(10) Uani 1 1 d . . .
C112 C 0.2178(3) 0.3177(3) 0.25687(18) 0.0173(10) Uani 1 1 d . . .
H112 H 0.2378 0.2709 0.2506 0.021 Uiso 1 1 calc R . .
C113 C 0.2711(3) 0.3777(3) 0.25182(19) 0.0229(12) Uani 1 1 d . . .
H113 H 0.3267 0.3705 0.2420 0.027 Uiso 1 1 calc R . .
C114 C 0.2426(3) 0.4480(3) 0.2612(2) 0.0253(12) Uani 1 1 d . . .
H114 H 0.2784 0.4879 0.2571 0.030 Uiso 1 1 calc R . .
C115 C 0.1601(3) 0.4580(3) 0.2768(2) 0.0254(12) Uani 1 1 d . . .
H115 H 0.1404 0.5048 0.2835 0.031 Uiso 1 1 calc R . .
C116 C 0.1067(3) 0.3987(3) 0.2826(2) 0.0202(11) Uani 1 1 d . . .
H116 H 0.0519 0.4059 0.2940 0.024 Uiso 1 1 calc R . .
C121 C 0.0245(3) 0.0185(3) 0.23359(19) 0.0158(10) Uani 1 1 d . . .
C122 C 0.0489(3) -0.0371(3) 0.19975(19) 0.0166(10) Uani 1 1 d . . .
H122 H 0.0869 -0.0272 0.1738 0.020 Uiso 1 1 calc R . .
C123 C 0.0160(3) -0.1075(3) 0.2051(2) 0.0203(11) Uani 1 1 d . . .
H123 H 0.0316 -0.1443 0.1823 0.024 Uiso 1 1 calc R . .
C124 C -0.0396(3) -0.1225(3) 0.2440(2) 0.0229(12) Uani 1 1 d . . .
H124 H -0.0612 -0.1695 0.2477 0.027 Uiso 1 1 calc R . .
C125 C -0.0630(3) -0.0671(3) 0.2777(2) 0.0241(12) Uani 1 1 d . . .
H125 H -0.1003 -0.0772 0.3041 0.029 Uiso 1 1 calc R . .
C126 C -0.0314(3) 0.0032(3) 0.27257(19) 0.0199(11) Uani 1 1 d . . .
H126 H -0.0477 0.0400 0.2952 0.024 Uiso 1 1 calc R . .

loop_
_atom_site_aniso_label
_atom_site_aniso_U_11
_atom_site_aniso_U_22
_atom_site_aniso_U_33
_atom_site_aniso_U_23
_atom_site_aniso_U_13
_atom_site_aniso_U_12
Cu1 0.0134(3) 0.0123(3) 0.0164(3) 0.0021(2) -0.0008(2) -0.0014(2)
Cu2 0.0157(3) 0.0128(3) 0.0146(3) 0.0003(2) 0.0007(2) 0.0025(2)
Cu3 0.0135(3) 0.0149(3) 0.0151(3) -0.0020(2) 0.0001(2) -0.0015(2)
N1 0.013(2) 0.019(2) 0.025(2) 0.0059(19) -0.0023(17) -0.0031(17)
N2 0.016(2) 0.016(2) 0.019(2) -0.0013(18) -0.0007(17) -0.0004(17)
N3 0.021(2) 0.0088(19) 0.011(2) 0.0000(16) 0.0007(16) 0.0048(17)
N4 0.015(2) 0.010(2) 0.020(2) 0.0002(17) -0.0031(17) -0.0018(16)
N5 0.019(2) 0.016(2) 0.015(2) 0.0022(18) -0.0008(17) 0.0024(17)
N6 0.016(2) 0.014(2) 0.015(2) 0.0030(17) -0.0004(16) -0.0003(16)
N7 0.015(2) 0.016(2) 0.017(2) -0.0008(18) 0.0015(16) 0.0014(17)
N8 0.018(2) 0.014(2) 0.014(2) -0.0010(17) 0.0020(16) 0.0025(17)
N9 0.015(2) 0.022(2) 0.023(2) -0.0014(19) 0.0061(17) -0.0034(18)
N10 0.017(2) 0.018(2) 0.017(2) -0.0018(18) 0.0053(17) 0.0015(17)
N11 0.0114(19) 0.014(2) 0.018(2) 0.0020(18) 0.0003(16) -0.0008(16)
N12 0.013(2) 0.011(2) 0.017(2) -0.0014(17) -0.0015(16) -0.0031(16)
O1 0.0179(18) 0.0178(18) 0.0192(18) 0.0033(15) -0.0004(14) -0.0026(14)
O2 0.0146(17) 0.0147(17) 0.0186(18) -0.0029(15) -0.0015(14) 0.0007(14)
O3 0.0182(17) 0.0144(17) 0.0178(17) 0.0001(14) 0.0010(14) 0.0055(14)
O4 0.0207(18) 0.0140(17) 0.0128(17) 0.0020(14) -0.0018(13) -0.0039(14)
O5 0.0142(17) 0.0204(18) 0.0200(18) -0.0050(16) 0.0022(14) -0.0035(14)
O6 0.0138(17) 0.0122(17) 0.0216(18) 0.0009(14) 0.0020(14) 0.0010(13)
C1 0.017(3) 0.016(3) 0.022(3) -0.002(2) -0.003(2) 0.000(2)
C2 0.017(2) 0.014(2) 0.011(2) -0.002(2) -0.0016(19) 0.000(2)
C3 0.019(2) 0.012(2) 0.012(2) 0.000(2) -0.0012(19) -0.003(2)
C4 0.014(2) 0.014(2) 0.012(2) 0.002(2) 0.0057(19) 0.0016(19)
C5 0.017(2) 0.011(2) 0.019(3) -0.002(2) 0.001(2) -0.0037(19)
C6 0.018(2) 0.013(2) 0.017(2) -0.001(2) 0.002(2) 0.000(2)
C7 0.016(2) 0.015(3) 0.019(3) -0.002(2) 0.001(2) 0.0012(19)
C8 0.011(2) 0.020(3) 0.021(3) 0.002(2) 0.0029(19) 0.002(2)
C9 0.017(3) 0.013(3) 0.024(3) 0.002(2) 0.002(2) 0.001(2)
C10 0.015(2) 0.015(3) 0.021(3) -0.001(2) 0.001(2) 0.000(2)
C11 0.015(2) 0.015(3) 0.017(2) -0.003(2) -0.0008(19) 0.0020(19)
C12 0.015(2) 0.016(3) 0.015(2) 0.006(2) -0.0019(19) 0.001(2)
C13 0.013(2) 0.018(3) 0.031(3) 0.000(2) -0.002(2) -0.002(2)
C14 0.020(3) 0.032(3) 0.040(3) 0.012(3) -0.004(2) 0.000(2)
C15 0.021(3) 0.039(4) 0.051(4) 0.005(3) 0.006(3) -0.006(3)
C16 0.017(3) 0.035(3) 0.046(4) -0.009(3) -0.006(3) 0.005(2)
C17 0.024(3) 0.025(3) 0.038(3) -0.001(3) -0.012(3) 0.005(2)
C18 0.023(3) 0.017(3) 0.025(3) -0.002(2) -0.003(2) -0.001(2)
C21 0.017(2) 0.011(2) 0.021(3) -0.002(2) 0.007(2) 0.0025(19)
C22 0.020(3) 0.017(3) 0.021(3) 0.002(2) 0.000(2) 0.002(2)
C23 0.021(3) 0.020(3) 0.034(3) 0.000(2) 0.006(2) -0.001(2)
C24 0.027(3) 0.020(3) 0.037(3) 0.003(3) 0.018(3) 0.001(2)
C25 0.029(3) 0.023(3) 0.024(3) 0.007(2) 0.008(2) 0.006(2)
C26 0.022(3) 0.023(3) 0.017(3) -0.001(2) 0.000(2) 0.001(2)
C31 0.014(2) 0.014(2) 0.017(2) 0.003(2) 0.0057(19) -0.0010(19)
C32 0.022(3) 0.018(3) 0.025(3) 0.003(2) 0.004(2) 0.003(2)
C33 0.028(3) 0.017(3) 0.039(3) -0.005(3) 0.008(3) -0.001(2)
C34 0.028(3) 0.015(3) 0.053(4) 0.006(3) 0.007(3) 0.009(2)
C35 0.024(3) 0.023(3) 0.035(3) 0.012(3) -0.001(2) 0.001(2)
C36 0.019(3) 0.017(3) 0.023(3) 0.002(2) 0.002(2) -0.002(2)
C41 0.022(3) 0.014(3) 0.015(2) -0.002(2) 0.003(2) 0.001(2)
C42 0.019(2) 0.017(3) 0.016(2) -0.001(2) 0.003(2) -0.002(2)
C43 0.031(3) 0.015(3) 0.022(3) -0.005(2) 0.004(2) -0.004(2)
C44 0.031(3) 0.015(3) 0.027(3) -0.003(2) 0.003(2) 0.006(2)
C45 0.022(3) 0.029(3) 0.020(3) 0.001(2) 0.000(2) 0.007(2)
C46 0.021(3) 0.019(3) 0.018(3) -0.002(2) -0.003(2) 0.005(2)
C51 0.016(2) 0.014(2) 0.017(2) 0.003(2) -0.0011(19) -0.002(2)
C52 0.013(2) 0.016(3) 0.025(3) -0.002(2) 0.001(2) -0.003(2)
C53 0.028(3) 0.018(3) 0.017(3) -0.003(2) 0.002(2) -0.004(2)
C54 0.034(3) 0.022(3) 0.016(3) -0.001(2) -0.004(2) -0.002(2)
C55 0.037(3) 0.018(3) 0.024(3) 0.004(2) -0.003(2) 0.007(2)
C56 0.033(3) 0.017(3) 0.016(3) -0.005(2) 0.000(2) 0.004(2)
C61 0.029(3) 0.019(3) 0.013(2) 0.004(2) 0.011(2) 0.009(2)
C62 0.024(3) 0.031(3) 0.019(3) 0.006(2) 0.004(2) 0.009(2)
C63 0.030(3) 0.055(4) 0.026(3) 0.015(3) 0.009(2) 0.022(3)
C64 0.049(4) 0.039(4) 0.037(4) 0.017(3) 0.019(3) 0.030(3)
C65 0.063(4) 0.021(3) 0.027(3) 0.002(3) 0.027(3) 0.014(3)
C66 0.039(3) 0.023(3) 0.024(3) 0.005(2) 0.013(2) 0.008(3)
C69 0.021(3) 0.072(5) 0.030(3) -0.013(3) -0.004(2) 0.000(3)
C71 0.018(2) 0.012(2) 0.021(3) 0.002(2) -0.001(2) 0.005(2)
C72 0.023(3) 0.020(3) 0.023(3) -0.005(2) 0.003(2) 0.002(2)
C73 0.025(3) 0.027(3) 0.025(3) -0.004(2) 0.005(2) 0.005(2)
C74 0.028(3) 0.023(3) 0.020(3) -0.009(2) -0.003(2) 0.008(2)
C75 0.027(3) 0.021(3) 0.033(3) -0.008(3) -0.009(2) -0.001(2)
C76 0.018(3) 0.022(3) 0.030(3) -0.003(2) 0.004(2) 0.000(2)
C81 0.015(2) 0.015(2) 0.013(2) -0.003(2) 0.0032(19) -0.0055(19)
C82 0.033(3) 0.022(3) 0.022(3) 0.002(2) -0.006(2) -0.004(2)
C83 0.045(4) 0.031(3) 0.014(3) -0.002(2) -0.009(2) -0.007(3)
C84 0.038(3) 0.020(3) 0.022(3) -0.007(2) 0.002(2) -0.011(2)
C85 0.026(3) 0.015(3) 0.026(3) -0.004(2) 0.009(2) -0.004(2)
C86 0.016(2) 0.018(3) 0.022(3) 0.001(2) -0.001(2) -0.003(2)
C91 0.022(3) 0.012(2) 0.029(3) -0.002(2) 0.007(2) -0.005(2)
C92 0.023(3) 0.023(3) 0.034(3) 0.001(3) 0.011(2) 0.000(2)
C93 0.041(3) 0.024(3) 0.026(3) 0.005(3) 0.017(3) 0.005(3)
C94 0.029(3) 0.018(3) 0.064(4) 0.009(3) 0.028(3) 0.006(2)
C95 0.022(3) 0.034(3) 0.056(4) 0.002(3) 0.012(3) -0.003(3)
C96 0.020(3) 0.030(3) 0.045(4) -0.005(3) 0.004(3) -0.004(2)
C101 0.017(3) 0.024(3) 0.022(3) -0.009(2) 0.004(2) -0.005(2)
C102 0.019(3) 0.037(3) 0.027(3) -0.010(3) 0.001(2) -0.005(2)
C103 0.029(3) 0.084(5) 0.040(4) -0.040(4) -0.005(3) -0.012(4)
C104 0.035(4) 0.058(5) 0.053(4) -0.039(4) -0.002(3) 0.001(3)
C105 0.024(3) 0.035(3) 0.036(3) -0.020(3) 0.002(2) -0.001(3)
C111 0.018(2) 0.014(2) 0.018(3) -0.001(2) -0.001(2) -0.001(2)
C112 0.019(2) 0.018(3) 0.015(2) -0.005(2) -0.0023(19) -0.001(2)
C113 0.019(3) 0.029(3) 0.021(3) -0.002(2) 0.001(2) -0.007(2)
C114 0.027(3) 0.024(3) 0.025(3) 0.001(2) -0.005(2) -0.014(2)
C115 0.030(3) 0.016(3) 0.030(3) -0.003(2) -0.005(2) 0.000(2)
C116 0.020(3) 0.016(3) 0.024(3) -0.004(2) 0.000(2) -0.001(2)
C121 0.016(2) 0.014(2) 0.018(2) -0.002(2) -0.0016(19) -0.0014(19)
C122 0.014(2) 0.018(3) 0.017(2) 0.003(2) -0.0020(19) 0.001(2)
C123 0.021(3) 0.012(3) 0.028(3) -0.004(2) -0.002(2) 0.000(2)
C124 0.025(3) 0.011(2) 0.031(3) 0.005(2) -0.005(2) -0.004(2)
C125 0.026(3) 0.023(3) 0.023(3) 0.004(2) 0.006(2) -0.006(2)
C126 0.024(3) 0.016(3) 0.021(3) 0.002(2) 0.006(2) -0.001(2)

loop_
_atom_type_symbol
_atom_type_description
_atom_type_scat_dispersion_real
_atom_type_scat_dispersion_imag
_atom_type_scat_source
C C 0.0033 0.0016 'International Tables Vol C Tables 4.2.6.8 and 6.1.1.4'
H H 0.0000 0.0000 'International Tables Vol C Tables 4.2.6.8 and 6.1.1.4'
N N 0.0061 0.0033 'International Tables Vol C Tables 4.2.6.8 and 6.1.1.4'
O O 0.0106 0.0060 'International Tables Vol C Tables 4.2.6.8 and 6.1.1.4'
Cu Cu 0.3201 1.2651 'International Tables Vol C Tables 4.2.6.8 and 6.1.1.4'

loop_
_geom_angle_atom_site_label_1
_geom_angle_atom_site_label_2
_geom_angle_atom_site_label_3
_geom_angle
_geom_angle_site_symmetry_1
_geom_angle_site_symmetry_3
_geom_angle_publ_flag
O6 Cu1 N2 173.07(15) . . ?
O6 Cu1 O1 92.74(13) . . ?
N2 Cu1 O1 80.74(15) . . ?
O6 Cu1 N4 99.23(15) . . ?
N2 Cu1 N4 85.31(16) . . ?
O1 Cu1 N4 148.06(15) . . ?
O6 Cu1 N11 70.43(13) . . ?
N2 Cu1 N11 114.11(15) . . ?
O1 Cu1 N11 111.85(13) . . ?
N4 Cu1 N11 100.07(14) . . ?
O2 Cu2 N6 173.38(15) . . ?
O2 Cu2 O3 92.30(13) . . ?
N6 Cu2 O3 81.23(15) . . ?
O2 Cu2 N8 98.74(15) . . ?
N6 Cu2 N8 86.64(16) . . ?
O3 Cu2 N8 154.02(15) . . ?
O2 Cu2 N3 72.46(13) . . ?
N6 Cu2 N3 110.74(14) . . ?
O3 Cu2 N3 107.48(13) . . ?
N8 Cu2 N3 98.28(14) . . ?
N10 Cu3 O4 171.84(15) . . ?
N10 Cu3 O5 80.52(15) . . ?
O4 Cu3 O5 93.94(13) . . ?
N10 Cu3 N12 86.72(16) . . ?
O4 Cu3 N12 96.15(14) . . ?
O5 Cu3 N12 155.03(15) . . ?
N10 Cu3 N7 112.90(15) . . ?
O4 Cu3 N7 74.09(13) . . ?
O5 Cu3 N7 103.32(14) . . ?
N12 Cu3 N7 101.40(15) . . ?
C1 N1 N2 108.8(4) . . ?
C2 N2 N1 118.6(4) . . ?
C2 N2 Cu1 126.4(3) . . ?
N1 N2 Cu1 114.9(3) . . ?
C3 N3 N4 118.1(4) . . ?
C3 N3 Cu2 138.0(3) . . ?
N4 N3 Cu2 103.1(3) . . ?
C4 N4 N3 112.7(4) . . ?
C4 N4 Cu1 128.8(3) . . ?
N3 N4 Cu1 115.1(3) . . ?
C5 N5 N6 109.5(4) . . ?
C6 N6 N5 118.4(4) . . ?
C6 N6 Cu2 127.3(3) . . ?
N5 N6 Cu2 114.3(3) . . ?
C7 N7 N8 117.8(4) . . ?
C7 N7 Cu3 135.6(3) . . ?
N8 N7 Cu3 106.1(3) . . ?
C8 N8 N7 110.4(4) . . ?
C8 N8 Cu2 129.4(3) . . ?
N7 N8 Cu2 118.2(3) . . ?
C9 N9 N10 108.5(4) . . ?
C10 N10 N9 118.2(4) . . ?
C10 N10 Cu3 126.6(3) . . ?
N9 N10 Cu3 114.7(3) . . ?
C11 N11 N12 118.4(4) . . ?
C11 N11 Cu1 137.3(3) . . ?
N12 N11 Cu1 103.8(3) . . ?
C12 N12 N11 111.3(4) . . ?
C12 N12 Cu3 129.3(3) . . ?
N11 N12 Cu3 115.8(3) . . ?
C1 O1 Cu1 109.0(3) . . ?
C4 O2 Cu2 120.0(3) . . ?
C5 O3 Cu2 109.6(3) . . ?
C8 O4 Cu3 117.5(3) . . ?
C9 O5 Cu3 109.3(3) . . ?
C12 O6 Cu1 121.7(3) . . ?
O1 C1 N1 125.3(4) . . ?
O1 C1 C13 118.9(4) . . ?
N1 C1 C13 115.8(4) . . ?
N2 C2 C21 123.3(4) . . ?
N2 C2 C3 117.3(4) . . ?
C21 C2 C3 119.3(4) . . ?
N3 C3 C31 117.3(4) . . ?
N3 C3 C2 126.0(4) . . ?
C31 C3 C2 116.7(4) . . ?
O2 C4 N4 125.2(4) . . ?
O2 C4 C41 117.0(4) . . ?
N4 C4 C41 117.8(4) . . ?
O3 C5 N5 124.8(4) . . ?
O3 C5 C51 118.0(4) . . ?
N5 C5 C51 117.2(4) . . ?
N6 C6 C7 118.2(4) . . ?
N6 C6 C61 121.5(4) . . ?
C7 C6 C61 120.1(4) . . ?
N7 C7 C6 127.7(4) . . ?
N7 C7 C71 112.8(4) . . ?
C6 C7 C71 119.0(4) . . ?
O4 C8 N8 124.8(4) . . ?
O4 C8 C81 117.9(4) . . ?
N8 C8 C81 117.1(4) . . ?
O5 C9 N9 125.8(4) . . ?
O5 C9 C91 119.1(4) . . ?
N9 C9 C91 115.0(4) . . ?
N10 C10 C11 118.1(4) . . ?
N10 C10 C101 122.0(4) . . ?
C11 C10 C101 119.9(4) . . ?
N11 C11 C10 126.3(4) . . ?
N11 C11 C111 117.1(4) . . ?
C10 C11 C111 116.6(4) . . ?
O6 C12 N12 123.8(4) . . ?
O6 C12 C121 115.2(4) . . ?
N12 C12 C121 120.8(4) . . ?
C14 C13 C18 118.9(5) . . ?
C14 C13 C1 121.0(5) . . ?
C18 C13 C1 120.1(5) . . ?
C15 C14 C13 119.9(5) . . ?
C14 C15 C16 119.9(5) . . ?
C17 C16 C15 120.6(5) . . ?
C16 C17 C18 119.9(5) . . ?
C17 C18 C13 120.9(5) . . ?
C26 C21 C22 117.9(4) . . ?
C26 C21 C2 119.8(4) . . ?
C22 C21 C2 122.3(4) . . ?
C23 C22 C21 120.7(5) . . ?
C24 C23 C22 120.3(5) . . ?
C23 C24 C25 120.4(5) . . ?
C24 C25 C26 119.5(5) . . ?
C25 C26 C21 121.1(5) . . ?
C36 C31 C32 119.6(4) . . ?
C36 C31 C3 120.9(4) . . ?
C32 C31 C3 119.5(4) . . ?
C31 C32 C33 119.6(5) . . ?
C34 C33 C32 120.4(5) . . ?
C33 C34 C35 119.8(5) . . ?
C36 C35 C34 120.4(5) . . ?
C35 C36 C31 120.1(5) . . ?
C46 C41 C42 118.6(4) . . ?
C46 C41 C4 123.5(4) . . ?
C42 C41 C4 117.9(4) . . ?
C43 C42 C41 120.7(5) . . ?
C42 C43 C44 120.4(5) . . ?
C43 C44 C45 120.1(5) . . ?
C44 C45 C46 119.8(5) . . ?
C41 C46 C45 120.2(5) . . ?
C52 C51 C56 118.7(4) . . ?
C52 C51 C5 120.1(4) . . ?
C56 C51 C5 121.2(4) . . ?
C53 C52 C51 120.6(5) . . ?
C52 C53 C54 120.1(5) . . ?
C55 C54 C53 119.3(5) . . ?
C54 C55 C56 120.8(5) . . ?
C55 C56 C51 120.5(5) . . ?
C66 C61 C62 118.6(5) . . ?
C66 C61 C6 123.2(5) . . ?
C62 C61 C6 118.3(5) . . ?
C63 C62 C61 120.6(5) . . ?
C64 C63 C62 119.6(6) . . ?
C63 C64 C65 121.0(5) . . ?
C64 C65 C66 119.6(6) . . ?
C65 C66 C61 120.6(6) . . ?
C103 C69 C102 120.7(6) . . ?
C72 C71 C76 119.3(5) . . ?
C72 C71 C7 119.0(4) . . ?
C76 C71 C7 121.7(4) . . ?
C71 C72 C73 120.7(5) . . ?
C72 C73 C74 119.7(5) . . ?
C75 C74 C73 119.0(5) . . ?
C74 C75 C76 121.8(5) . . ?
C75 C76 C71 119.5(5) . . ?
C82 C81 C86 119.3(4) . . ?
C82 C81 C8 122.3(4) . . ?
C86 C81 C8 118.3(4) . . ?
C83 C82 C81 120.0(5) . . ?
C82 C83 C84 120.5(5) . . ?
C83 C84 C85 120.0(5) . . ?
C86 C85 C84 119.6(5) . . ?
C85 C86 C81 120.5(5) . . ?
C92 C91 C96 119.6(5) . . ?
C92 C91 C9 122.1(5) . . ?
C96 C91 C9 118.4(5) . . ?
C91 C92 C93 120.3(5) . . ?
C94 C93 C92 119.8(6) . . ?
C93 C94 C95 120.0(5) . . ?
C94 C95 C96 120.5(6) . . ?
C95 C96 C91 119.7(6) . . ?
C105 C101 C102 119.8(5) . . ?
C105 C101 C10 121.8(5) . . ?
C102 C101 C10 118.3(5) . . ?
C69 C102 C101 119.4(5) . . ?
C104 C103 C69 120.0(6) . . ?
C103 C104 C105 120.5(6) . . ?
C101 C105 C104 119.6(6) . . ?
C112 C111 C116 119.2(4) . . ?
C112 C111 C11 120.4(4) . . ?
C116 C111 C11 120.3(4) . . ?
C111 C112 C113 119.7(5) . . ?
C114 C113 C112 121.1(5) . . ?
C115 C114 C113 119.0(5) . . ?
C116 C115 C114 120.5(5) . . ?
C115 C116 C111 120.4(5) . . ?
C126 C121 C122 119.9(4) . . ?
C126 C121 C12 123.5(4) . . ?
C122 C121 C12 116.6(4) . . ?
C123 C122 C121 119.8(5) . . ?
C124 C123 C122 120.2(5) . . ?
C123 C124 C125 119.6(5) . . ?
C126 C125 C124 120.8(5) . . ?
C121 C126 C125 119.7(5) . . ?

loop_
_geom_bond_atom_site_label_1
_geom_bond_atom_site_label_2
_geom_bond_distance
_geom_bond_site_symmetry_2
_geom_bond_publ_flag
Cu1 O6 1.920(3) . ?
Cu1 N2 1.933(4) . ?
Cu1 O1 1.979(3) . ?
Cu1 N4 2.011(4) . ?
Cu1 N11 2.473(4) . ?
Cu2 O2 1.924(3) . ?
Cu2 N6 1.947(4) . ?
Cu2 O3 1.952(3) . ?
Cu2 N8 1.974(4) . ?
Cu2 N3 2.444(4) . ?
Cu3 N10 1.942(4) . ?
Cu3 O4 1.955(3) . ?
Cu3 O5 1.978(3) . ?
Cu3 N12 2.016(4) . ?
Cu3 N7 2.312(4) . ?
N1 C1 1.326(6) . ?
N1 N2 1.394(5) . ?
N2 C2 1.311(6) . ?
N3 C3 1.304(6) . ?
N3 N4 1.397(5) . ?
N4 C4 1.332(6) . ?
N5 C5 1.330(6) . ?
N5 N6 1.377(5) . ?
N6 C6 1.300(6) . ?
N7 C7 1.307(6) . ?
N7 N8 1.409(5) . ?
N8 C8 1.348(6) . ?
N9 C9 1.324(6) . ?
N9 N10 1.392(5) . ?
N10 C10 1.311(6) . ?
N11 C11 1.298(6) . ?
N11 N12 1.399(5) . ?
N12 C12 1.339(6) . ?
O1 C1 1.290(6) . ?
O2 C4 1.265(5) . ?
O3 C5 1.293(6) . ?
O4 C8 1.268(6) . ?
O5 C9 1.280(6) . ?
O6 C12 1.277(5) . ?
C1 C13 1.488(7) . ?
C2 C21 1.470(6) . ?
C2 C3 1.503(6) . ?
C3 C31 1.482(6) . ?
C4 C41 1.497(6) . ?
C5 C51 1.486(7) . ?
C6 C7 1.480(7) . ?
C6 C61 1.483(7) . ?
C7 C71 1.496(7) . ?
C8 C81 1.479(7) . ?
C9 C91 1.488(7) . ?
C10 C11 1.481(6) . ?
C10 C101 1.500(7) . ?
C11 C111 1.484(7) . ?
C12 C121 1.496(6) . ?
C13 C14 1.394(7) . ?
C13 C18 1.398(7) . ?
C14 C15 1.388(7) . ?
C15 C16 1.393(8) . ?
C16 C17 1.363(8) . ?
C17 C18 1.380(7) . ?
C21 C26 1.399(7) . ?
C21 C22 1.405(7) . ?
C22 C23 1.387(7) . ?
C23 C24 1.380(8) . ?
C24 C25 1.381(8) . ?
C25 C26 1.399(7) . ?
C31 C36 1.391(7) . ?
C31 C32 1.395(7) . ?
C32 C33 1.399(7) . ?
C33 C34 1.374(8) . ?
C34 C35 1.392(8) . ?
C35 C36 1.382(7) . ?
C41 C46 1.398(7) . ?
C41 C42 1.407(7) . ?
C42 C43 1.375(7) . ?
C43 C44 1.385(7) . ?
C44 C45 1.387(7) . ?
C45 C46 1.399(7) . ?
C51 C52 1.390(7) . ?
C51 C56 1.393(7) . ?
C52 C53 1.380(7) . ?
C53 C54 1.396(7) . ?
C54 C55 1.372(7) . ?
C55 C56 1.379(7) . ?
C61 C66 1.393(7) . ?
C61 C62 1.408(7) . ?
C62 C63 1.387(7) . ?
C63 C64 1.374(9) . ?
C64 C65 1.386(9) . ?
C65 C66 1.386(8) . ?
C69 C103 1.378(9) . ?
C69 C102 1.384(8) . ?
C71 C72 1.388(7) . ?
C71 C76 1.394(7) . ?
C72 C73 1.388(7) . ?
C73 C74 1.397(7) . ?
C74 C75 1.374(7) . ?
C75 C76 1.380(7) . ?
C81 C82 1.390(7) . ?
C81 C86 1.395(7) . ?
C82 C83 1.378(7) . ?
C83 C84 1.380(8) . ?
C84 C85 1.389(7) . ?
C85 C86 1.381(7) . ?
C91 C92 1.389(7) . ?
C91 C96 1.398(7) . ?
C92 C93 1.395(7) . ?
C93 C94 1.384(8) . ?
C94 C95 1.386(9) . ?
C95 C96 1.387(8) . ?
C101 C105 1.384(7) . ?
C101 C102 1.389(7) . ?
C103 C104 1.359(9) . ?
C104 C105 1.395(8) . ?
C111 C112 1.386(7) . ?
C111 C116 1.399(7) . ?
C112 C113 1.390(7) . ?
C113 C114 1.386(7) . ?
C114 C115 1.386(7) . ?
C115 C116 1.381(7) . ?
C121 C126 1.385(7) . ?
C121 C122 1.399(7) . ?
C122 C123 1.396(7) . ?
C123 C124 1.380(7) . ?
C124 C125 1.391(7) . ?
C125 C126 1.387(7) . ?
